data_4323368
loop_
_publ_author_name
'Shanmugaperumal Kannan'
'George Ferguson'

_publ_section_title
;
 Synthesis and Crystal Structure of
 (\m-Malonanilide-O,O')bis[bis(dibenzoylmethanato)dioxouranium(VI)]: A New
 Coordination Mode of the Malonamide Ligand
;
_journal_name_full 'Inorganic Chemistry'
_journal_page_first 1724
_journal_page_last 1725
_journal_paper_doi 10.1021/ic960626j
_journal_volume 36
_journal_year 1997
_chemical_compound_source 'synthesized by the authors'
_chemical_formula_moiety 'C75 H58 N2 O14 U2 . C H Cl3 '
_chemical_formula_sum 'C76 H59 Cl3 N2 O14 U2'
_chemical_formula_weight 1806.66
_chemical_name_systematic
;
Bis[uranylbis(dibenzoylmethanato)]malonyldianilide 
;
_space_group_IT_number 2
_symmetry_cell_setting triclinic
_symmetry_space_group_name_Hall '-P 1'
_symmetry_space_group_name_H-M 'P -1'
_atom_sites_solution_hydrogens geom
_atom_sites_solution_primary Patterson
_atom_sites_solution_secondary difmap
_audit_creation_date 'May 7, 1996'
_audit_creation_method 'from NRCVAX CIF routine and SHELXL93 with Word-Perfect Macro PREPSHEL'
_audit_update_record '   May 7, 1996  Assembled, pass-1'
_cell_angle_alpha 102.467(12)
_cell_angle_beta 90.700(11)
_cell_angle_gamma 91.701(8)
_cell_formula_units_Z 2
_cell_length_a 10.5801(8)
_cell_length_b 17.732(2)
_cell_length_c 19.309(4)
_cell_measurement_reflns_used 25
_cell_measurement_temperature 294(1)
_cell_measurement_theta_max 14.20
_cell_measurement_theta_min 10.25
_cell_volume 3534.9(9)
_computing_cell_refinement 'Enraf-Nonius SET4 and CELDIM'
_computing_data_collection 'Enraf-Nonius CAD4 (Enraf-Nonius 1992)'
_computing_data_reduction 'DATRD2 in NRCVAX94 (Gabe, Le Page, Charland, Lee & White, 1989)'
_computing_molecular_graphics 'NRCVAX94, PLATON (Spek, 1994a) and PLUTON (Spek 1994b)'
_computing_publication_material 'NRCVAX94, SHELXL93  and WordPerfect'
_computing_structure_refinement 'NRCVAX94 and SHELXL93 (Sheldrick, 1993)'
_computing_structure_solution 'Patterson Heavy-atom Method'
_diffrn_ambient_temperature 294(1)
_diffrn_measurement_device 'Enraf-Nonius CAD-4'
_diffrn_measurement_method \q/2\q
_diffrn_radiation_monochromator graphite
_diffrn_radiation_source 'X-ray tube'
_diffrn_radiation_type 'Molybdenum K\a'
_diffrn_radiation_wavelength 0.7107
_diffrn_reflns_av_R_equivalents 0.000
_diffrn_reflns_av_sigmaI/netI 0.1523
_diffrn_reflns_limit_h_max 12
_diffrn_reflns_limit_h_min -12
_diffrn_reflns_limit_k_max 21
_diffrn_reflns_limit_k_min 0
_diffrn_reflns_limit_l_max 22
_diffrn_reflns_limit_l_min -22
_diffrn_reflns_number 12391
_diffrn_reflns_theta_max 24.93
_diffrn_reflns_theta_min 2.16
_diffrn_standards_decay_% 3.1
_diffrn_standards_interval_time 120
_diffrn_standards_number 3
_exptl_absorpt_coefficient_mu 4.755
_exptl_absorpt_correction_T_max 0.4818
_exptl_absorpt_correction_T_min 0.2217
_exptl_absorpt_correction_type 'integration from crystal shape'
_exptl_crystal_colour red
_exptl_crystal_density_diffrn 1.697
_exptl_crystal_description plate
_exptl_crystal_F_000 1752
_exptl_crystal_size_max 0.42
_exptl_crystal_size_mid 0.35
_exptl_crystal_size_min 0.18
_refine_diff_density_max 0.910
_refine_diff_density_min -0.760
_refine_ls_extinction_method none
_refine_ls_goodness_of_fit_all 0.900
_refine_ls_goodness_of_fit_obs 1.169
_refine_ls_hydrogen_treatment 'riding (SHELXL defaults, C-H 0.93 to 0.98, N-H 0.86\%A)'
_refine_ls_matrix_type full
_refine_ls_number_parameters 873
_refine_ls_number_reflns 12391
_refine_ls_number_restraints 486
_refine_ls_restrained_S_all 0.896
_refine_ls_restrained_S_obs 1.141
_refine_ls_R_factor_all 0.1436
_refine_ls_R_factor_obs 0.0558
_refine_ls_shift/esd_max -0.002
_refine_ls_shift/esd_mean 0.000
_refine_ls_structure_factor_coef Fsqd
_refine_ls_weighting_details 'w=1/[\s^2^(Fo^2^)+(0.0366P)^2^] where P=(Fo^2^+2Fc^2^)/3'
_refine_ls_weighting_scheme calc
_refine_ls_wR_factor_all 0.1095
_refine_ls_wR_factor_obs 0.0936
_reflns_number_observed 5830
_reflns_number_total 12391
_reflns_observed_criterion >2\s(I)
_cod_data_source_file ic960626j.cif
_cod_data_source_block global
_cod_depositor_comments
;
The following automatic conversions were performed:

'_refine_ls_weighting_scheme' value 'calc
w=1/[\s^2^(Fo^2^)+(0.0366P)^2^] where P=(Fo^2^+2Fc^2^)/3' was changed
to 'calc'. New tag '_refine_ls_weighting_details' was created. The
value of the new tag was set to 'w=1/[\s^2^(Fo^2^)+(0.0366P)^2^]
where P=(Fo^2^+2Fc^2^)/3'.

Automatic conversion script
Id: cif_fix_values 3143 2015-03-26 13:38:13Z robertas 
;
_cod_original_cell_volume 3534.8(8)
_cod_database_code 4323368

loop_
_symmetry_equiv_pos_as_xyz
'x, y, z'
'-x, -y, -z'

loop_
_atom_site_aniso_label
_atom_site_aniso_U_11
_atom_site_aniso_U_22
_atom_site_aniso_U_33
_atom_site_aniso_U_23
_atom_site_aniso_U_13
_atom_site_aniso_U_12
U1 0.0431(3) 0.0714(4) 0.0576(3) 0.0357(3) -0.0009(2) -0.0048(2)
U2 0.0597(3) 0.0745(4) 0.0531(3) 0.0322(3) 0.0150(2) 0.0196(3)
O11 0.059(5) 0.117(7) 0.099(6) 0.074(6) 0.025(4) 0.019(5)
O12 0.045(5) 0.127(7) 0.128(7) 0.097(6) 0.011(4) 0.024(5)
O13 0.064(5) 0.076(6) 0.067(5) 0.039(4) 0.003(4) -0.004(4)
O14 0.058(5) 0.072(6) 0.076(5) 0.029(5) 0.006(4) 0.015(4)
O15 0.056(5) 0.079(5) 0.054(5) 0.032(4) -0.002(4) -0.012(4)
O16 0.072(5) 0.085(6) 0.065(5) 0.024(4) 0.001(4) 0.011(4)
O17 0.072(5) 0.104(6) 0.059(5) 0.043(5) -0.014(4) -0.023(5)
O21 0.078(6) 0.074(6) 0.073(5) 0.046(5) 0.014(4) 0.027(4)
O22 0.077(6) 0.094(6) 0.057(5) 0.029(5) 0.007(4) 0.038(5)
O23 0.084(6) 0.073(6) 0.094(6) 0.039(5) 0.046(5) 0.033(5)
O24 0.092(6) 0.093(7) 0.091(6) 0.054(5) 0.049(5) 0.036(5)
O25 0.061(5) 0.088(6) 0.064(5) 0.044(4) 0.028(4) 0.027(4)
O26 0.107(7) 0.084(6) 0.064(5) 0.012(5) 0.024(5) 0.014(5)
O27 0.062(5) 0.099(6) 0.051(5) 0.034(4) 0.011(4) 0.003(4)
Cl1 0.275(8) 0.172(5) 0.268(7) 0.090(5) -0.027(6) 0.086(5)
Cl2 0.390(10) 0.149(5) 0.224(6) 0.064(5) 0.121(6) -0.054(6)
Cl3 0.377(10) 0.203(7) 0.271(8) 0.011(6) 0.181(8) -0.019(7)
N1 0.052(6) 0.061(7) 0.062(6) 0.034(5) 0.022(5) 0.009(5)
N3 0.033(5) 0.081(7) 0.042(5) 0.023(5) -0.003(4) -0.002(5)
C1 0.028(6) 0.065(8) 0.047(7) 0.015(6) -0.005(5) 0.015(5)
C2 0.039(6) 0.071(8) 0.064(7) 0.033(7) 0.002(5) 0.006(6)
C3 0.039(7) 0.057(8) 0.065(8) 0.019(6) 0.008(6) -0.006(6)
C11 0.065(8) 0.062(8) 0.053(7) 0.020(6) -0.005(6) 0.006(7)
C12 0.049(7) 0.058(8) 0.079(8) 0.021(7) 0.006(6) 0.016(6)
C13 0.050(7) 0.057(8) 0.058(7) 0.023(6) -0.009(6) 0.000(6)
C14 0.067(8) 0.057(8) 0.037(6) 0.018(6) -0.008(6) -0.012(6)
C15 0.059(8) 0.072(9) 0.062(8) 0.024(7) -0.021(6) 0.006(7)
C16 0.072(9) 0.034(7) 0.067(8) 0.018(6) -0.007(7) 0.000(6)
C21 0.078(9) 0.050(8) 0.058(7) 0.024(6) -0.001(7) -0.009(7)
C22 0.077(9) 0.092(10) 0.060(8) 0.035(7) -0.009(7) 0.005(8)
C23 0.072(9) 0.068(9) 0.047(7) 0.007(7) -0.016(7) 0.017(7)
C24 0.060(8) 0.069(9) 0.036(6) 0.009(6) 0.016(5) 0.011(7)
C25 0.065(8) 0.057(8) 0.062(7) 0.028(6) 0.013(6) 0.015(6)
C26 0.054(7) 0.083(9) 0.034(6) 0.020(6) 0.007(5) 0.007(7)
C111 0.047(6) 0.080(9) 0.060(7) 0.008(7) 0.015(6) -0.001(6)
C112 0.095(8) 0.091(9) 0.091(8) 0.048(8) 0.049(8) 0.034(8)
C113 0.121(10) 0.114(11) 0.095(9) 0.059(8) 0.057(9) 0.041(9)
C114 0.082(8) 0.117(11) 0.089(9) 0.023(9) 0.036(8) 0.014(9)
C115 0.049(6) 0.123(11) 0.108(10) 0.033(9) 0.009(8) 0.012(8)
C116 0.055(7) 0.124(10) 0.091(8) 0.045(8) 0.015(7) 0.002(8)
C131 0.058(7) 0.060(7) 0.081(8) 0.012(7) -0.008(6) 0.014(6)
C132 0.064(7) 0.098(9) 0.095(8) 0.044(8) 0.015(7) 0.020(7)
C133 0.077(8) 0.098(9) 0.117(10) 0.065(8) -0.003(8) 0.019(8)
C134 0.075(9) 0.130(10) 0.116(9) 0.083(8) 0.026(8) 0.026(9)
C135 0.073(8) 0.129(11) 0.115(9) 0.079(9) 0.025(8) 0.025(8)
C136 0.056(7) 0.125(10) 0.107(9) 0.076(8) 0.019(7) 0.022(8)
C141 0.109(8) 0.053(8) 0.069(8) 0.021(7) -0.022(8) -0.023(8)
C142 0.120(9) 0.102(10) 0.117(10) 0.066(9) 0.049(10) -0.001(10)
C143 0.118(10) 0.131(13) 0.120(12) 0.057(10) 0.054(9) 0.002(10)
C144 0.143(10) 0.129(12) 0.073(10) 0.026(9) 0.028(11) -0.026(13)
C145 0.156(10) 0.116(11) 0.070(9) 0.058(8) -0.040(10) -0.043(12)
C146 0.121(9) 0.105(10) 0.091(9) 0.060(8) -0.031(8) -0.036(9)
C161 0.062(7) 0.046(8) 0.089(9) -0.013(7) -0.015(7) 0.003(7)
C162 0.073(7) 0.065(8) 0.112(9) 0.024(8) 0.000(8) 0.017(7)
C163 0.071(7) 0.081(10) 0.141(11) 0.019(9) 0.002(9) 0.039(8)
C164 0.072(8) 0.068(10) 0.140(12) -0.012(9) 0.022(9) 0.022(8)
C165 0.069(7) 0.098(11) 0.107(10) 0.008(9) 0.021(8) -0.011(9)
C166 0.070(7) 0.061(8) 0.108(9) 0.017(8) 0.001(8) -0.005(7)
C211 0.092(8) 0.082(8) 0.045(7) 0.030(7) 0.004(6) -0.004(8)
C212 0.117(10) 0.090(8) 0.063(8) 0.045(7) 0.005(7) 0.010(8)
C213 0.118(10) 0.086(9) 0.093(9) 0.064(8) -0.005(9) 0.007(9)
C214 0.115(10) 0.107(9) 0.092(10) 0.068(8) 0.030(8) 0.004(10)
C215 0.108(9) 0.094(9) 0.091(9) 0.027(9) 0.041(8) 0.012(9)
C216 0.093(9) 0.091(9) 0.072(8) 0.025(8) 0.005(8) -0.027(8)
C231 0.079(8) 0.066(8) 0.097(9) 0.051(7) -0.006(8) 0.017(7)
C232 0.083(8) 0.091(10) 0.102(8) 0.054(8) 0.006(8) 0.021(8)
C233 0.077(8) 0.147(13) 0.161(11) 0.068(11) 0.037(10) 0.047(10)
C234 0.070(9) 0.126(12) 0.163(13) 0.059(12) 0.007(10) 0.016(9)
C235 0.069(8) 0.148(14) 0.153(11) 0.051(12) -0.001(10) 0.034(10)
C236 0.081(8) 0.114(11) 0.094(8) 0.028(9) -0.006(8) 0.020(9)
C241 0.076(8) 0.079(8) 0.048(7) 0.028(6) 0.007(6) 0.017(7)
C242 0.101(9) 0.073(7) 0.091(9) 0.014(8) 0.045(8) 0.012(8)
C243 0.106(9) 0.090(8) 0.111(10) 0.036(8) 0.065(8) -0.006(9)
C244 0.085(9) 0.103(9) 0.132(11) 0.030(10) 0.069(8) 0.016(9)
C245 0.091(8) 0.089(8) 0.105(10) 0.016(8) 0.055(8) 0.025(8)
C246 0.106(9) 0.067(7) 0.083(8) 0.029(7) 0.043(7) 0.022(8)
C261 0.073(8) 0.062(7) 0.045(6) 0.020(6) 0.001(6) -0.006(7)
C262 0.084(8) 0.066(7) 0.085(9) 0.019(7) 0.024(7) 0.002(7)
C263 0.120(10) 0.076(9) 0.096(9) 0.032(9) 0.040(8) -0.019(9)
C264 0.151(12) 0.062(8) 0.098(10) 0.023(9) 0.036(10) -0.007(10)
C265 0.140(11) 0.057(7) 0.119(11) 0.015(9) 0.029(10) 0.029(9)
C266 0.088(8) 0.069(8) 0.084(8) 0.026(7) 0.019(7) 0.016(8)
C71 0.037(6) 0.060(7) 0.102(8) 0.028(8) 0.011(7) 0.004(6)
C72 0.103(10) 0.080(8) 0.103(8) 0.044(8) -0.009(8) -0.017(8)
C73 0.106(11) 0.072(8) 0.139(9) 0.059(9) 0.000(10) -0.001(9)
C74 0.097(11) 0.058(8) 0.148(10) 0.018(10) -0.004(11) -0.003(8)
C75 0.084(10) 0.073(8) 0.110(9) 0.011(9) -0.002(8) 0.005(8)
C76 0.072(8) 0.066(7) 0.096(7) 0.023(8) 0.012(8) 0.001(7)
C81 0.044(6) 0.058(7) 0.065(6) 0.010(6) -0.020(6) -0.003(6)
C82 0.063(7) 0.081(9) 0.067(7) -0.003(7) -0.010(7) 0.008(7)
C83 0.059(7) 0.121(11) 0.110(8) -0.013(10) -0.006(8) 0.003(8)
C84 0.054(7) 0.134(13) 0.123(9) 0.023(11) -0.029(9) -0.003(9)
C85 0.075(8) 0.133(12) 0.097(8) 0.035(9) -0.035(8) -0.023(9)
C86 0.056(6) 0.116(10) 0.071(6) 0.027(7) -0.037(6) -0.009(7)

loop_
_atom_site_label
_atom_site_type_symbol
_atom_site_fract_x
_atom_site_fract_y
_atom_site_fract_z
_atom_site_U_iso_or_equiv
_atom_site_thermal_displace_type
_atom_site_occupancy
_atom_site_calc_flag
_atom_site_refinement_flags
_atom_site_disorder_group
U1 U 0.22752(4) 0.27824(3) 0.00165(2) 0.05425(15) Uani 1 d . .
U2 U 0.08386(4) 0.27426(3) 0.40296(2) 0.0592(2) Uani 1 d . .
O11 O 0.4195(7) 0.2385(5) -0.0501(4) 0.084(3) Uani 1 d . .
O12 O 0.3022(7) 0.1782(5) 0.0488(4) 0.089(3) Uani 1 d . .
O13 O 0.2643(7) 0.3628(4) -0.0722(4) 0.066(2) Uani 1 d . .
O14 O 0.0595(6) 0.3594(4) 0.0077(4) 0.066(2) Uani 1 d . .
O15 O 0.0758(6) 0.2435(4) 0.0885(4) 0.061(2) Uani 1 d . .
O16 O 0.1486(6) 0.2139(4) -0.0681(3) 0.073(2) Uani 1 d . .
O17 O 0.3064(7) 0.3426(4) 0.0732(3) 0.075(2) Uani 1 d . .
O21 O 0.0272(7) 0.1926(4) 0.4768(4) 0.070(2) Uani 1 d . .
O22 O 0.2318(7) 0.1785(4) 0.3941(4) 0.073(2) Uani 1 d . .
O23 O -0.0976(7) 0.3251(4) 0.4565(4) 0.079(2) Uani 1 d . .
O24 O 0.0390(8) 0.3888(5) 0.3666(4) 0.086(3) Uani 1 d . .
O25 O 0.2198(6) 0.2862(4) 0.3033(4) 0.066(2) Uani 1 d . .
O26 O 0.1798(7) 0.3306(4) 0.4696(4) 0.085(3) Uani 1 d . .
O27 O -0.0127(6) 0.2169(4) 0.3344(3) 0.068(2) Uani 1 d . .
Cl1 Cl 0.3653(6) 0.0950(3) 0.6944(4) 0.231(3) Uani 1 d D .
Cl2 Cl 0.3842(7) 0.2526(3) 0.6914(3) 0.251(4) Uani 1 d D .
Cl3 Cl 0.2011(8) 0.2006(4) 0.7649(4) 0.289(4) Uani 1 d D .
C91 C 0.2874(12) 0.1756(3) 0.6914(9) 0.150(10) Uiso 0.50 d PD 1
C92 C 0.3520(13) 0.1866(4) 0.7400(9) 0.150(10) Uiso 0.50 d PD 2
N1 N -0.0005(7) 0.1974(5) 0.1809(4) 0.055(2) Uani 1 d . .
N3 N 0.3352(7) 0.3154(4) 0.2157(4) 0.051(2) Uani 1 d . .
C1 C 0.0609(9) 0.2507(6) 0.1532(5) 0.046(3) Uani 1 d . .
C2 C 0.1079(9) 0.3210(6) 0.2048(5) 0.055(3) Uani 1 d . .
C3 C 0.2279(10) 0.3077(6) 0.2469(6) 0.053(3) Uani 1 d . .
C11 C 0.5066(11) 0.1949(7) -0.0415(5) 0.059(3) Uani 1 d . .
C12 C 0.5042(10) 0.1488(6) 0.0072(6) 0.061(3) Uani 1 d . .
C13 C 0.4020(10) 0.1410(6) 0.0504(5) 0.053(3) Uani 1 d . .
C14 C 0.1930(11) 0.4010(6) -0.1067(5) 0.053(3) Uani 1 d . .
C15 C 0.0653(11) 0.4075(6) -0.0953(6) 0.063(3) Uani 1 d . .
C16 C 0.0026(11) 0.3887(6) -0.0374(6) 0.057(3) Uani 1 d . .
C21 C 0.0847(12) 0.1479(6) 0.5095(6) 0.060(3) Uani 1 d . .
C22 C 0.2114(12) 0.1298(7) 0.4968(6) 0.073(4) Uani 1 d . .
C23 C 0.2830(11) 0.1472(7) 0.4410(6) 0.063(3) Uani 1 d . .
C24 C -0.1543(10) 0.3881(7) 0.4677(5) 0.055(3) Uani 1 d . .
C25 C -0.1148(10) 0.4511(6) 0.4386(5) 0.059(3) Uani 1 d . .
C26 C -0.0234(10) 0.4486(7) 0.3907(5) 0.056(3) Uani 1 d . .
C111 C 0.6213(10) 0.1986(7) -0.0859(6) 0.063(3) Uani 1 d U .
C112 C 0.6210(12) 0.2418(7) -0.1355(6) 0.087(3) Uani 1 d U .
C113 C 0.7210(14) 0.2489(8) -0.1762(7) 0.103(4) Uani 1 d U .
C114 C 0.8308(13) 0.2123(8) -0.1652(7) 0.096(4) Uani 1 d U .
C115 C 0.8369(11) 0.1690(8) -0.1154(7) 0.092(3) Uani 1 d U .
C116 C 0.7321(11) 0.1643(8) -0.0768(6) 0.087(3) Uani 1 d U .
C131 C 0.4021(11) 0.0902(6) 0.1013(6) 0.066(3) Uani 1 d U .
C132 C 0.5084(11) 0.0505(7) 0.1158(6) 0.082(3) Uani 1 d U .
C133 C 0.5042(12) 0.0036(7) 0.1652(7) 0.091(3) Uani 1 d U .
C134 C 0.3963(12) -0.0052(8) 0.2008(7) 0.098(3) Uani 1 d U .
C135 C 0.2933(12) 0.0351(8) 0.1879(7) 0.097(3) Uani 1 d U .
C136 C 0.2970(11) 0.0820(7) 0.1407(6) 0.088(3) Uani 1 d U .
C141 C 0.2611(14) 0.4371(7) -0.1586(6) 0.077(3) Uani 1 d U .
C142 C 0.3846(15) 0.4269(8) -0.1684(7) 0.106(4) Uani 1 d U .
C143 C 0.4536(15) 0.4644(9) -0.2134(8) 0.119(4) Uani 1 d U .
C144 C 0.3898(17) 0.5091(10) -0.2494(8) 0.115(5) Uani 1 d U .
C145 C 0.2721(16) 0.5235(9) -0.2393(7) 0.110(4) Uani 1 d U .
C146 C 0.2025(14) 0.4862(8) -0.1937(7) 0.101(4) Uani 1 d U .
C161 C -0.1340(12) 0.4028(7) -0.0254(7) 0.070(3) Uani 1 d U .
C162 C -0.2028(12) 0.4493(7) -0.0611(7) 0.082(3) Uani 1 d U .
C163 C -0.3292(13) 0.4587(8) -0.0505(8) 0.098(4) Uani 1 d U .
C164 C -0.3880(13) 0.4207(8) -0.0048(9) 0.098(4) Uani 1 d U .
C165 C -0.3242(13) 0.3756(8) 0.0302(7) 0.094(4) Uani 1 d U .
C166 C -0.1975(12) 0.3667(7) 0.0204(7) 0.080(3) Uani 1 d U .
C211 C 0.0132(13) 0.1156(7) 0.5608(6) 0.071(3) Uani 1 d U .
C212 C 0.0473(13) 0.0501(7) 0.5841(6) 0.086(3) Uani 1 d U .
C213 C -0.0261(14) 0.0203(7) 0.6325(7) 0.092(3) Uani 1 d U .
C214 C -0.1338(14) 0.0574(8) 0.6573(7) 0.098(4) Uani 1 d U .
C215 C -0.1648(13) 0.1218(8) 0.6367(7) 0.096(3) Uani 1 d U .
C216 C -0.0941(12) 0.1506(8) 0.5883(6) 0.085(3) Uani 1 d U .
C231 C 0.4173(12) 0.1243(7) 0.4289(7) 0.075(3) Uani 1 d U .
C232 C 0.4760(12) 0.1316(7) 0.3680(7) 0.087(3) Uani 1 d U .
C233 C 0.6030(14) 0.1160(9) 0.3599(9) 0.122(5) Uani 1 d U .
C234 C 0.6724(14) 0.0956(9) 0.4116(9) 0.115(4) Uani 1 d U .
C235 C 0.6140(14) 0.0874(9) 0.4723(9) 0.120(5) Uani 1 d U .
C236 C 0.4895(13) 0.1019(8) 0.4816(7) 0.095(4) Uani 1 d U .
C241 C -0.2693(11) 0.3918(7) 0.5116(5) 0.065(3) Uani 1 d U .
C242 C -0.3197(12) 0.3240(7) 0.5263(6) 0.089(4) Uani 1 d U .
C243 C -0.4330(13) 0.3221(8) 0.5607(7) 0.100(4) Uani 1 d U .
C244 C -0.4957(12) 0.3891(9) 0.5856(7) 0.105(4) Uani 1 d U .
C245 C -0.4432(12) 0.4571(8) 0.5743(7) 0.095(4) Uani 1 d U .
C246 C -0.3340(12) 0.4589(7) 0.5366(6) 0.083(3) Uani 1 d U .
C261 C 0.0098(11) 0.5179(7) 0.3608(5) 0.059(3) Uani 1 d U .
C262 C 0.1139(11) 0.5176(7) 0.3180(6) 0.078(3) Uani 1 d U .
C263 C 0.1485(13) 0.5797(8) 0.2880(7) 0.095(4) Uani 1 d U .
C264 C 0.0772(15) 0.6409(8) 0.3018(7) 0.102(4) Uani 1 d U .
C265 C -0.0243(14) 0.6472(8) 0.3457(7) 0.105(4) Uani 1 d U .
C266 C -0.0619(12) 0.5837(7) 0.3748(6) 0.078(3) Uani 1 d U .
C71 C -0.0528(10) 0.1241(7) 0.1454(7) 0.065(3) Uani 1 d U .
C72 C -0.0786(12) 0.0727(8) 0.1874(7) 0.092(4) Uani 1 d U .
C73 C -0.1259(13) -0.0011(8) 0.1566(8) 0.100(4) Uani 1 d U .
C74 C -0.1555(13) -0.0194(8) 0.0855(9) 0.102(4) Uani 1 d U .
C75 C -0.1319(12) 0.0335(8) 0.0465(7) 0.090(4) Uani 1 d U .
C76 C -0.0807(11) 0.1059(7) 0.0745(7) 0.077(3) Uani 1 d U .
C81 C 0.4596(10) 0.3029(6) 0.2384(6) 0.057(3) Uani 1 d U .
C82 C 0.5475(11) 0.2786(6) 0.1875(6) 0.073(3) Uani 1 d U .
C83 C 0.6717(12) 0.2687(8) 0.2066(8) 0.102(5) Uani 1 d U .
C84 C 0.7018(13) 0.2796(9) 0.2756(9) 0.105(5) Uani 1 d U .
C85 C 0.6185(13) 0.3025(8) 0.3290(7) 0.101(4) Uani 1 d U .
C86 C 0.4938(10) 0.3131(7) 0.3091(6) 0.080(4) Uani 1 d U .
H91 H 0.2316 0.1662 0.6493 0.180 Uiso 0.50 calc PR 1
H92 H 0.4078 0.1961 0.7821 0.180 Uiso 0.50 calc PR 2
H1 H -0.0096 0.2090 0.2261 0.066 Uiso 1 calc R .
H3 H 0.3297 0.3300 0.1761 0.061 Uiso 1 calc R .
H2A H 0.0415 0.3386 0.2380 0.066 Uiso 1 calc R .
H2B H 0.1266 0.3615 0.1795 0.066 Uiso 1 calc R .
H12 H 0.5757 0.1209 0.0117 0.073 Uiso 1 calc R .
H15 H 0.0170 0.4258 -0.1284 0.076 Uiso 1 calc R .
H22 H 0.2515 0.1043 0.5277 0.088 Uiso 1 calc R .
H25 H -0.1548 0.4976 0.4537 0.071 Uiso 1 calc R .
H112 H 0.5483 0.2680 -0.1418 0.104 Uiso 1 calc R .
H113 H 0.7164 0.2778 -0.2110 0.124 Uiso 1 calc R .
H114 H 0.9014 0.2175 -0.1923 0.115 Uiso 1 calc R .
H115 H 0.9099 0.1436 -0.1080 0.110 Uiso 1 calc R .
H116 H 0.7360 0.1358 -0.0417 0.104 Uiso 1 calc R .
H132 H 0.5830 0.0554 0.0920 0.098 Uiso 1 calc R .
H133 H 0.5761 -0.0219 0.1741 0.109 Uiso 1 calc R .
H134 H 0.3926 -0.0375 0.2328 0.118 Uiso 1 calc R .
H135 H 0.2189 0.0301 0.2120 0.116 Uiso 1 calc R .
H136 H 0.2258 0.1097 0.1349 0.105 Uiso 1 calc R .
H142 H 0.4261 0.3941 -0.1448 0.128 Uiso 1 calc R .
H143 H 0.5403 0.4586 -0.2184 0.142 Uiso 1 calc R .
H144 H 0.4327 0.5304 -0.2828 0.138 Uiso 1 calc R .
H145 H 0.2331 0.5581 -0.2620 0.132 Uiso 1 calc R .
H146 H 0.1167 0.4950 -0.1874 0.121 Uiso 1 calc R .
H162 H -0.1617 0.4743 -0.0926 0.099 Uiso 1 calc R .
H163 H -0.3743 0.4903 -0.0739 0.118 Uiso 1 calc R .
H164 H -0.4744 0.4261 0.0022 0.117 Uiso 1 calc R .
H165 H -0.3664 0.3504 0.0612 0.112 Uiso 1 calc R .
H166 H -0.1537 0.3359 0.0451 0.096 Uiso 1 calc R .
H212 H 0.1207 0.0254 0.5671 0.103 Uiso 1 calc R .
H213 H -0.0022 -0.0237 0.6475 0.111 Uiso 1 calc R .
H214 H -0.1852 0.0377 0.6884 0.117 Uiso 1 calc R .
H215 H -0.2359 0.1478 0.6555 0.115 Uiso 1 calc R .
H216 H -0.1197 0.1948 0.5741 0.102 Uiso 1 calc R .
H232 H 0.4308 0.1470 0.3321 0.104 Uiso 1 calc R .
H233 H 0.6415 0.1197 0.3177 0.146 Uiso 1 calc R .
H234 H 0.7584 0.0872 0.4059 0.138 Uiso 1 calc R .
H235 H 0.6601 0.0718 0.5078 0.144 Uiso 1 calc R .
H236 H 0.4517 0.0968 0.5237 0.114 Uiso 1 calc R .
H242 H -0.2759 0.2787 0.5126 0.107 Uiso 1 calc R .
H243 H -0.4671 0.2752 0.5671 0.120 Uiso 1 calc R .
H244 H -0.5715 0.3885 0.6094 0.126 Uiso 1 calc R .
H245 H -0.4825 0.5032 0.5927 0.114 Uiso 1 calc R .
H246 H -0.3033 0.5056 0.5279 0.099 Uiso 1 calc R .
H262 H 0.1628 0.4739 0.3088 0.093 Uiso 1 calc R .
H263 H 0.2190 0.5782 0.2595 0.115 Uiso 1 calc R .
H264 H 0.0971 0.6819 0.2805 0.123 Uiso 1 calc R .
H265 H -0.0682 0.6928 0.3563 0.126 Uiso 1 calc R .
H266 H -0.1331 0.5859 0.4028 0.094 Uiso 1 calc R .
H72 H -0.0647 0.0870 0.2362 0.111 Uiso 1 calc R .
H73 H -0.1373 -0.0378 0.1840 0.120 Uiso 1 calc R .
H74 H -0.1913 -0.0676 0.0647 0.123 Uiso 1 calc R .
H75 H -0.1512 0.0205 -0.0018 0.108 Uiso 1 calc R .
H76 H -0.0656 0.1413 0.0461 0.093 Uiso 1 calc R .
H82 H 0.5236 0.2686 0.1398 0.088 Uiso 1 calc R .
H83 H 0.7326 0.2548 0.1723 0.123 Uiso 1 calc R .
H84 H 0.7846 0.2711 0.2880 0.126 Uiso 1 calc R .
H85 H 0.6437 0.3107 0.3764 0.121 Uiso 1 calc R .
H86 H 0.4335 0.3270 0.3438 0.096 Uiso 1 calc R .

loop_
_atom_type_symbol
_atom_type_description
_atom_type_scat_dispersion_real
_atom_type_scat_dispersion_imag
_atom_type_scat_source
C C 0.0033 0.0016 'International Tables Vol C Tables 4.2.6.8 and 6.1.1.4'
H H 0.0000 0.0000 'International Tables Vol C Tables 4.2.6.8 and 6.1.1.4'
O O 0.0106 0.0060 'International Tables Vol C Tables 4.2.6.8 and 6.1.1.4'
N N 0.0061 0.0033 'International Tables Vol C Tables 4.2.6.8 and 6.1.1.4'
U U -9.6767 9.6646 'International Tables Vol C Tables 4.2.6.8 and 6.1.1.4'
Cl Cl 0.1484 0.1585 'International Tables Vol C Tables 4.2.6.8 and 6.1.1.4'

loop_
_geom_angle_atom_site_label_1
_geom_angle_atom_site_label_2
_geom_angle_atom_site_label_3
_geom_angle
_geom_angle_site_symmetry_1
_geom_angle_site_symmetry_3
_geom_angle_publ_flag
O11 U1 O12 70.4(3) . . ?
O11 U1 O13 76.9(3) . . ?
O11 U1 O14 147.8(3) . . ?
O11 U1 O15 139.6(2) . . ?
O11 U1 O16 88.9(3) . . ?
O11 U1 O17 91.5(3) . . ?
O12 U1 O13 147.2(3) . . ?
O12 U1 O14 141.8(3) . . ?
O12 U1 O15 69.2(2) . . ?
O12 U1 O16 92.1(3) . . ?
O12 U1 O17 87.3(3) . . ?
O13 U1 O14 71.0(3) . . ?
O13 U1 O15 143.5(2) . . ?
O13 U1 O16 89.9(3) . . ?
O13 U1 O17 91.0(3) . . ?
O14 U1 O15 72.5(2) . . ?
O14 U1 O16 88.8(3) . . ?
O14 U1 O17 91.2(3) . . ?
O15 U1 O16 90.8(3) . . ?
O15 U1 O17 88.4(3) . . ?
O16 U1 O17 179.1(3) . . ?
O21 U2 O22 71.0(3) . . ?
O21 U2 O23 75.4(2) . . ?
O21 U2 O24 145.7(2) . . ?
O21 U2 O25 143.2(2) . . ?
O21 U2 O26 91.0(3) . . ?
O21 U2 O27 89.4(3) . . ?
O22 U2 O23 146.4(3) . . ?
O22 U2 O24 143.0(3) . . ?
O22 U2 O25 73.5(2) . . ?
O22 U2 O26 87.7(3) . . ?
O22 U2 O27 92.1(3) . . ?
O23 U2 O24 70.4(3) . . ?
O23 U2 O25 139.7(2) . . ?
O23 U2 O26 92.1(3) . . ?
O23 U2 O27 88.4(3) . . ?
O24 U2 O25 70.8(2) . . ?
O24 U2 O26 87.2(3) . . ?
O24 U2 O27 92.7(3) . . ?
O25 U2 O26 96.6(3) . . ?
O25 U2 O27 82.8(3) . . ?
O26 U2 O27 179.4(3) . . ?
U1 O11 C11 138.2(7) . . ?
U1 O12 C13 139.7(7) . . ?
U1 O13 C14 134.7(7) . . ?
U1 O14 C16 133.6(7) . . ?
U1 O15 C1 141.4(7) . . ?
U2 O21 C21 136.2(7) . . ?
U2 O22 C23 131.8(7) . . ?
U2 O23 C24 138.6(7) . . ?
U2 O24 C26 136.1(7) . . ?
U2 O25 C3 146.0(7) . . ?
Cl3 C91 Cl2 105.2(7) . . ?
Cl3 C91 Cl1 109.2(8) . . ?
Cl2 C91 Cl1 113.2(8) . . ?
Cl3 C92 Cl2 105.2(7) . . ?
Cl3 C92 Cl1 109.2(8) . . ?
Cl2 C92 Cl1 113.2(8) . . ?
C1 N1 C71 128.6(9) . . ?
C3 N3 C81 128.8(9) . . ?
O15 C1 N1 122.7(10) . . ?
O15 C1 C2 121.5(10) . . ?
N1 C1 C2 115.8(9) . . ?
C1 C2 C3 113.5(8) . . ?
O25 C3 N3 123.5(10) . . ?
O25 C3 C2 121.1(9) . . ?
N3 C3 C2 115.3(9) . . ?
O11 C11 C12 124.1(11) . . ?
O11 C11 C111 115.5(10) . . ?
C12 C11 C111 120.3(11) . . ?
C11 C12 C13 124.6(11) . . ?
O12 C13 C12 121.8(10) . . ?
O12 C13 C131 115.1(10) . . ?
C12 C13 C131 123.2(11) . . ?
O13 C14 C15 122.4(10) . . ?
O13 C14 C141 114.2(11) . . ?
C15 C14 C141 123.3(11) . . ?
C14 C15 C16 124.8(10) . . ?
O14 C16 C15 121.7(11) . . ?
O14 C16 C161 116.3(11) . . ?
C15 C16 C161 121.9(11) . . ?
O21 C21 C22 121.8(11) . . ?
O21 C21 C211 117.5(11) . . ?
C22 C21 C211 120.7(11) . . ?
C21 C22 C23 125.4(11) . . ?
O22 C23 C22 120.6(11) . . ?
O22 C23 C231 116.3(11) . . ?
C22 C23 C231 122.9(11) . . ?
O23 C24 C25 122.7(9) . . ?
O23 C24 C241 116.2(10) . . ?
C25 C24 C241 121.1(11) . . ?
C26 C25 C24 124.6(10) . . ?
O24 C26 C25 123.6(11) . . ?
O24 C26 C261 115.4(9) . . ?
C25 C26 C261 120.9(11) . . ?
C112 C111 C116 115.9(11) . . ?
C112 C111 C11 119.9(11) . . ?
C116 C111 C11 124.0(12) . . ?
C113 C112 C111 123.1(13) . . ?
C112 C113 C114 118.6(13) . . ?
C115 C114 C113 120.8(13) . . ?
C116 C115 C114 117.1(13) . . ?
C115 C116 C111 124.5(13) . . ?
C136 C131 C132 115.6(12) . . ?
C136 C131 C13 121.0(11) . . ?
C132 C131 C13 123.3(11) . . ?
C133 C132 C131 121.2(12) . . ?
C134 C133 C132 120.9(12) . . ?
C133 C134 C135 117.9(13) . . ?
C136 C135 C134 121.6(12) . . ?
C135 C136 C131 122.6(12) . . ?
C142 C141 C146 117.9(14) . . ?
C142 C141 C14 120.4(13) . . ?
C146 C141 C14 121.5(14) . . ?
C141 C142 C143 121.8(15) . . ?
C144 C143 C142 117.8(16) . . ?
C145 C144 C143 122.6(18) . . ?
C144 C145 C146 119.5(17) . . ?
C141 C146 C145 120.1(15) . . ?
C166 C161 C162 117.9(12) . . ?
C166 C161 C16 119.3(12) . . ?
C162 C161 C16 122.7(13) . . ?
C163 C162 C161 121.0(14) . . ?
C164 C163 C162 118.5(14) . . ?
C165 C164 C163 121.7(14) . . ?
C164 C165 C166 120.0(15) . . ?
C165 C166 C161 120.8(14) . . ?
C216 C211 C212 117.0(12) . . ?
C216 C211 C21 119.3(12) . . ?
C212 C211 C21 123.7(13) . . ?
C211 C212 C213 121.6(13) . . ?
C214 C213 C212 118.7(12) . . ?
C215 C214 C213 119.8(13) . . ?
C214 C215 C216 121.7(14) . . ?
C211 C216 C215 121.2(14) . . ?
C232 C231 C236 118.0(13) . . ?
C232 C231 C23 120.3(11) . . ?
C236 C231 C23 121.4(12) . . ?
C231 C232 C233 119.7(13) . . ?
C234 C233 C232 121.8(16) . . ?
C233 C234 C235 118.7(15) . . ?
C236 C235 C234 120.8(16) . . ?
C235 C236 C231 120.9(14) . . ?
C242 C241 C246 117.0(11) . . ?
C242 C241 C24 118.8(11) . . ?
C246 C241 C24 124.1(11) . . ?
C243 C242 C241 121.8(12) . . ?
C242 C243 C244 120.3(12) . . ?
C245 C244 C243 118.1(12) . . ?
C244 C245 C246 121.8(12) . . ?
C245 C246 C241 120.7(12) . . ?
C262 C261 C266 118.1(11) . . ?
C262 C261 C26 120.2(11) . . ?
C266 C261 C26 121.7(11) . . ?
C261 C262 C263 122.9(12) . . ?
C264 C263 C262 117.3(13) . . ?
C263 C264 C265 123.6(14) . . ?
C264 C265 C266 119.3(13) . . ?
C261 C266 C265 118.7(12) . . ?
C76 C71 C72 121.0(12) . . ?
C76 C71 N1 123.1(11) . . ?
C72 C71 N1 115.9(12) . . ?
C71 C72 C73 119.5(13) . . ?
C74 C73 C72 119.6(14) . . ?
C75 C74 C73 118.8(14) . . ?
C74 C75 C76 123.3(14) . . ?
C71 C76 C75 117.6(13) . . ?
C82 C81 C86 119.4(11) . . ?
C82 C81 N3 118.1(10) . . ?
C86 C81 N3 122.5(10) . . ?
C81 C82 C83 120.5(12) . . ?
C84 C83 C82 118.5(13) . . ?
C83 C84 C85 124.0(14) . . ?
C84 C85 C86 117.0(13) . . ?
C81 C86 C85 120.4(12) . . ?

loop_
_geom_bond_atom_site_label_1
_geom_bond_atom_site_label_2
_geom_bond_distance
_geom_bond_site_symmetry_2
_geom_bond_publ_flag
U1 O11 2.335(7) . ?
U1 O12 2.315(7) . ?
U1 O13 2.310(7) . ?
U1 O14 2.309(7) . ?
U1 O15 2.495(7) . ?
U1 O16 1.751(7) . ?
U1 O17 1.773(7) . ?
U2 O21 2.312(7) . ?
U2 O22 2.324(7) . ?
U2 O23 2.306(7) . ?
U2 O24 2.347(8) . ?
U2 O25 2.458(6) . ?
U2 O26 1.743(8) . ?
U2 O27 1.776(7) . ?
O11 C11 1.252(11) . ?
O12 C13 1.266(11) . ?
O13 C14 1.298(11) . ?
O14 C16 1.261(11) . ?
O15 C1 1.240(10) . ?
O21 C21 1.279(12) . ?
O22 C23 1.284(11) . ?
O23 C24 1.263(11) . ?
O24 C26 1.270(11) . ?
O25 C3 1.232(11) . ?
Cl1 C92 1.682(7) . ?
Cl1 C91 1.682(6) . ?
Cl2 C92 1.682(6) . ?
Cl2 C91 1.682(7) . ?
Cl3 C91 1.682(6) . ?
Cl3 C92 1.682(7) . ?
N1 C1 1.338(12) . ?
N1 C71 1.426(13) . ?
N3 C3 1.309(11) . ?
N3 C81 1.420(11) . ?
C1 C2 1.486(12) . ?
C2 C3 1.550(13) . ?
C11 C12 1.372(13) . ?
C11 C111 1.503(14) . ?
C12 C13 1.396(13) . ?
C13 C131 1.468(14) . ?
C14 C15 1.376(13) . ?
C14 C141 1.483(15) . ?
C15 C16 1.401(14) . ?
C16 C161 1.487(15) . ?
C21 C22 1.399(14) . ?
C21 C211 1.455(14) . ?
C22 C23 1.406(14) . ?
C23 C231 1.496(15) . ?
C24 C25 1.409(13) . ?
C24 C241 1.486(13) . ?
C25 C26 1.342(12) . ?
C26 C261 1.500(14) . ?
C111 C112 1.350(14) . ?
C111 C116 1.364(14) . ?
C112 C113 1.344(14) . ?
C113 C114 1.38(2) . ?
C114 C115 1.36(2) . ?
C115 C116 1.353(14) . ?
C131 C136 1.377(14) . ?
C131 C132 1.401(14) . ?
C132 C133 1.394(14) . ?
C133 C134 1.361(15) . ?
C134 C135 1.369(15) . ?
C135 C136 1.360(14) . ?
C141 C142 1.33(2) . ?
C141 C146 1.37(2) . ?
C142 C143 1.40(2) . ?
C143 C144 1.35(2) . ?
C144 C145 1.29(2) . ?
C145 C146 1.41(2) . ?
C161 C166 1.37(2) . ?
C161 C162 1.399(15) . ?
C162 C163 1.366(15) . ?
C163 C164 1.37(2) . ?
C164 C165 1.35(2) . ?
C165 C166 1.365(15) . ?
C211 C216 1.369(15) . ?
C211 C212 1.388(15) . ?
C212 C213 1.401(15) . ?
C213 C214 1.37(2) . ?
C214 C215 1.34(2) . ?
C215 C216 1.375(15) . ?
C231 C232 1.365(15) . ?
C231 C236 1.397(15) . ?
C232 C233 1.38(2) . ?
C233 C234 1.35(2) . ?
C234 C235 1.37(2) . ?
C235 C236 1.36(2) . ?
C241 C242 1.387(14) . ?
C241 C246 1.387(14) . ?
C242 C243 1.381(14) . ?
C243 C244 1.38(2) . ?
C244 C245 1.37(2) . ?
C245 C246 1.376(14) . ?
C261 C262 1.385(13) . ?
C261 C266 1.390(14) . ?
C262 C263 1.393(15) . ?
C263 C264 1.32(2) . ?
C264 C265 1.37(2) . ?
C265 C266 1.41(2) . ?
C71 C76 1.364(14) . ?
C71 C72 1.368(15) . ?
C72 C73 1.39(2) . ?
C73 C74 1.37(2) . ?
C74 C75 1.34(2) . ?
C75 C76 1.372(15) . ?
C81 C82 1.371(13) . ?
C81 C86 1.381(13) . ?
C82 C83 1.387(15) . ?
C83 C84 1.34(2) . ?
C84 C85 1.37(2) . ?
C85 C86 1.399(15) . ?

loop_
_geom_hbond_atom_site_label_D
_geom_hbond_atom_site_label_H
_geom_hbond_atom_site_label_A
_geom_hbond_distance_DH
_geom_hbond_distance_HA
_geom_hbond_distance_DA
_geom_hbond_angle_DHA
_geom_hbond_site_symmetry_A
N1 H1 O27 0.86 2.07 2.914(9) 169 .
N3 H3 O17 0.86 2.06 2.908(10) 169 .

loop_
_geom_torsion_atom_site_label_1
_geom_torsion_atom_site_label_2
_geom_torsion_atom_site_label_3
_geom_torsion_atom_site_label_4
_geom_torsion
_geom_torsion_site_symmetry_1
_geom_torsion_site_symmetry_2
_geom_torsion_site_symmetry_3
_geom_torsion_site_symmetry_4
_geom_torsion_publ_flag
O16 U1 O11 C11 -101.8(12) . . . . ?
O17 U1 O11 C11 77.4(12) . . . . ?
O14 U1 O11 C11 172.1(10) . . . . ?
O13 U1 O11 C11 168.1(12) . . . . ?
O12 U1 O11 C11 -9.2(11) . . . . ?
O15 U1 O11 C11 -11.9(14) . . . . ?
O16 U1 O12 C13 100.3(12) . . . . ?
O17 U1 O12 C13 -80.4(12) . . . . ?
O14 U1 O12 C13 -168.9(10) . . . . ?
O13 U1 O12 C13 7.2(15) . . . . ?
O11 U1 O12 C13 12.1(11) . . . . ?
O15 U1 O12 C13 -169.7(12) . . . . ?
O16 U1 O13 C14 62.0(9) . . . . ?
O17 U1 O13 C14 -117.7(9) . . . . ?
O14 U1 O13 C14 -26.8(9) . . . . ?
O12 U1 O13 C14 155.7(8) . . . . ?
O11 U1 O13 C14 151.0(10) . . . . ?
O15 U1 O13 C14 -29.1(11) . . . . ?
O16 U1 O14 C16 -53.1(10) . . . . ?
O17 U1 O14 C16 127.8(10) . . . . ?
O13 U1 O14 C16 37.2(9) . . . . ?
O12 U1 O14 C16 -145.0(9) . . . . ?
O11 U1 O14 C16 33.1(12) . . . . ?
O15 U1 O14 C16 -144.2(10) . . . . ?
O16 U1 O15 C1 167.5(11) . . . . ?
O17 U1 O15 C1 -12.2(11) . . . . ?
O14 U1 O15 C1 -104.0(11) . . . . ?
O13 U1 O15 C1 -101.7(11) . . . . ?
O12 U1 O15 C1 75.5(11) . . . . ?
O11 U1 O15 C1 78.2(12) . . . . ?
O26 U2 O21 C21 -61.4(10) . . . . ?
O27 U2 O21 C21 118.3(10) . . . . ?
O23 U2 O21 C21 -153.2(10) . . . . ?
O22 U2 O21 C21 25.8(10) . . . . ?
O24 U2 O21 C21 -147.9(9) . . . . ?
O25 U2 O21 C21 41.2(12) . . . . ?
O26 U2 O22 C23 51.4(10) . . . . ?
O27 U2 O22 C23 -129.1(10) . . . . ?
O23 U2 O22 C23 -38.8(12) . . . . ?
O21 U2 O22 C23 -40.5(10) . . . . ?
O24 U2 O22 C23 133.7(10) . . . . ?
O25 U2 O22 C23 149.0(11) . . . . ?
O26 U2 O23 C24 70.8(11) . . . . ?
O27 U2 O23 C24 -108.9(11) . . . . ?
O21 U2 O23 C24 161.3(12) . . . . ?
O22 U2 O23 C24 159.7(10) . . . . ?
O24 U2 O23 C24 -15.5(11) . . . . ?
O25 U2 O23 C24 -32.0(13) . . . . ?
O26 U2 O24 C26 -70.7(11) . . . . ?
O27 U2 O24 C26 109.9(11) . . . . ?
O23 U2 O24 C26 22.5(11) . . . . ?
O21 U2 O24 C26 17.1(14) . . . . ?
O22 U2 O24 C26 -153.1(10) . . . . ?
O25 U2 O24 C26 -168.7(12) . . . . ?
O26 U2 O25 C3 -120.3(13) . . . . ?
O27 U2 O25 C3 59.8(13) . . . . ?
O23 U2 O25 C3 -19.2(15) . . . . ?
O21 U2 O25 C3 139.0(12) . . . . ?
O22 U2 O25 C3 154.1(14) . . . . ?
O24 U2 O25 C3 -35.6(13) . . . . ?
C92 Cl3 C91 Cl2 -62.1(8) . . . . ?
C92 Cl3 C91 Cl1 59.7(8) . . . . ?
C92 Cl2 C91 Cl3 62.1(8) . . . . ?
C92 Cl2 C91 Cl1 -57.1(9) . . . . ?
C92 Cl1 C91 Cl3 -59.7(8) . . . . ?
C92 Cl1 C91 Cl2 57.1(9) . . . . ?
C91 Cl3 C92 Cl2 62.1(8) . . . . ?
C91 Cl3 C92 Cl1 -59.7(8) . . . . ?
C91 Cl2 C92 Cl3 -62.1(8) . . . . ?
C91 Cl2 C92 Cl1 57.1(9) . . . . ?
C91 Cl1 C92 Cl3 59.7(8) . . . . ?
C91 Cl1 C92 Cl2 -57.1(9) . . . . ?
U1 O15 C1 N1 -148.4(8) . . . . ?
U1 O15 C1 C2 33.2(15) . . . . ?
C71 N1 C1 O15 3.4(15) . . . . ?
C71 N1 C1 C2 -178.1(9) . . . . ?
O15 C1 C2 C3 -105.5(11) . . . . ?
N1 C1 C2 C3 76.0(11) . . . . ?
U2 O25 C3 N3 166.4(8) . . . . ?
U2 O25 C3 C2 -18.6(19) . . . . ?
C81 N3 C3 O25 -1.0(18) . . . . ?
C81 N3 C3 C2 -176.2(9) . . . . ?
C1 C2 C3 O25 -89.4(12) . . . . ?
C1 C2 C3 N3 85.9(12) . . . . ?
U1 O11 C11 C12 4.7(19) . . . . ?
U1 O11 C11 C111 -172.1(7) . . . . ?
O11 C11 C12 C13 3.9(18) . . . . ?
C111 C11 C12 C13 -179.4(10) . . . . ?
U1 O12 C13 C12 -10.1(18) . . . . ?
U1 O12 C13 C131 169.2(8) . . . . ?
C11 C12 C13 O12 -1.6(17) . . . . ?
C11 C12 C13 C131 179.1(10) . . . . ?
U1 O13 C14 C15 11.6(16) . . . . ?
U1 O13 C14 C141 -168.9(7) . . . . ?
O13 C14 C15 C16 13.5(17) . . . . ?
C141 C14 C15 C16 -165.9(10) . . . . ?
U1 O14 C16 C15 -31.5(15) . . . . ?
U1 O14 C16 C161 149.0(7) . . . . ?
C14 C15 C16 O14 -4.2(17) . . . . ?
C14 C15 C16 C161 175.3(10) . . . . ?
U2 O21 C21 C22 -10.2(17) . . . . ?
U2 O21 C21 C211 170.1(7) . . . . ?
O21 C21 C22 C23 -10.6(18) . . . . ?
C211 C21 C22 C23 169.1(11) . . . . ?
U2 O22 C23 C22 39.5(16) . . . . ?
U2 O22 C23 C231 -145.8(8) . . . . ?
C21 C22 C23 O22 -3.8(19) . . . . ?
C21 C22 C23 C231 -178.2(11) . . . . ?
U2 O23 C24 C25 6.6(18) . . . . ?
U2 O23 C24 C241 -175.6(7) . . . . ?
O23 C24 C25 C26 7.5(18) . . . . ?
C241 C24 C25 C26 -170.1(10) . . . . ?
U2 O24 C26 C25 -20.5(18) . . . . ?
U2 O24 C26 C261 160.6(7) . . . . ?
C24 C25 C26 O24 -0.7(18) . . . . ?
C24 C25 C26 C261 178.1(10) . . . . ?
O11 C11 C111 C112 -5.5(16) . . . . ?
C12 C11 C111 C112 177.6(11) . . . . ?
O11 C11 C111 C116 170.1(11) . . . . ?
C12 C11 C111 C116 -6.8(17) . . . . ?
C116 C111 C112 C113 2.8(20) . . . . ?
C11 C111 C112 C113 178.7(12) . . . . ?
C111 C112 C113 C114 -2.3(22) . . . . ?
C112 C113 C114 C115 1.2(22) . . . . ?
C113 C114 C115 C116 -0.9(22) . . . . ?
C114 C115 C116 C111 1.5(21) . . . . ?
C112 C111 C116 C115 -2.4(19) . . . . ?
C11 C111 C116 C115 -178.2(11) . . . . ?
O12 C13 C131 C136 3.3(16) . . . . ?
C12 C13 C131 C136 -177.4(11) . . . . ?
O12 C13 C131 C132 -173.3(10) . . . . ?
C12 C13 C131 C132 6.0(17) . . . . ?
C136 C131 C132 C133 2.4(18) . . . . ?
C13 C131 C132 C133 179.2(11) . . . . ?
C131 C132 C133 C134 0.3(21) . . . . ?
C132 C133 C134 C135 -1.8(21) . . . . ?
C133 C134 C135 C136 0.6(22) . . . . ?
C134 C135 C136 C131 2.3(22) . . . . ?
C132 C131 C136 C135 -3.7(19) . . . . ?
C13 C131 C136 C135 179.4(12) . . . . ?
O13 C14 C141 C142 2.2(16) . . . . ?
C15 C14 C141 C142 -178.3(12) . . . . ?
O13 C14 C141 C146 -172.8(11) . . . . ?
C15 C14 C141 C146 6.7(17) . . . . ?
C146 C141 C142 C143 -0.5(21) . . . . ?
C14 C141 C142 C143 -175.6(12) . . . . ?
C141 C142 C143 C144 -2.8(24) . . . . ?
C142 C143 C144 C145 6.0(27) . . . . ?
C143 C144 C145 C146 -5.7(27) . . . . ?
C142 C141 C146 C145 0.9(20) . . . . ?
C14 C141 C146 C145 176.0(11) . . . . ?
C144 C145 C146 C141 2.1(22) . . . . ?
O14 C16 C161 C166 -16.6(15) . . . . ?
C15 C16 C161 C166 163.9(10) . . . . ?
O14 C16 C161 C162 165.9(10) . . . . ?
C15 C16 C161 C162 -13.6(16) . . . . ?
C166 C161 C162 C163 0.1(18) . . . . ?
C16 C161 C162 C163 177.7(11) . . . . ?
C161 C162 C163 C164 -0.9(20) . . . . ?
C162 C163 C164 C165 0.9(22) . . . . ?
C163 C164 C165 C166 -0.2(22) . . . . ?
C164 C165 C166 C161 -0.6(20) . . . . ?
C162 C161 C166 C165 0.6(17) . . . . ?
C16 C161 C166 C165 -177.0(10) . . . . ?
O21 C21 C211 C216 -20.2(16) . . . . ?
C22 C21 C211 C216 160.2(11) . . . . ?
O21 C21 C211 C212 159.8(11) . . . . ?
C22 C21 C211 C212 -19.8(17) . . . . ?
C216 C211 C212 C213 1.3(18) . . . . ?
C21 C211 C212 C213 -178.7(11) . . . . ?
C211 C212 C213 C214 -0.2(20) . . . . ?
C212 C213 C214 C215 -1.9(22) . . . . ?
C213 C214 C215 C216 2.9(23) . . . . ?
C212 C211 C216 C215 -0.3(18) . . . . ?
C21 C211 C216 C215 179.7(11) . . . . ?
C214 C215 C216 C211 -1.9(21) . . . . ?
O22 C23 C231 C232 -5.0(17) . . . . ?
C22 C23 C231 C232 169.6(12) . . . . ?
O22 C23 C231 C236 169.1(11) . . . . ?
C22 C23 C231 C236 -16.3(18) . . . . ?
C236 C231 C232 C233 0.7(20) . . . . ?
C23 C231 C232 C233 175.0(12) . . . . ?
C231 C232 C233 C234 -1.9(24) . . . . ?
C232 C233 C234 C235 2.5(26) . . . . ?
C233 C234 C235 C236 -2.0(26) . . . . ?
C234 C235 C236 C231 1.0(24) . . . . ?
C232 C231 C236 C235 -0.3(21) . . . . ?
C23 C231 C236 C235 -174.5(13) . . . . ?
O23 C24 C241 C242 -11.4(16) . . . . ?
C25 C24 C241 C242 166.4(11) . . . . ?
O23 C24 C241 C246 171.5(11) . . . . ?
C25 C24 C241 C246 -10.7(17) . . . . ?
C246 C241 C242 C243 3.7(19) . . . . ?
C24 C241 C242 C243 -173.6(11) . . . . ?
C241 C242 C243 C244 -4.2(22) . . . . ?
C242 C243 C244 C245 0.8(23) . . . . ?
C243 C244 C245 C246 2.8(23) . . . . ?
C244 C245 C246 C241 -3.3(21) . . . . ?
C242 C241 C246 C245 0.0(18) . . . . ?
C24 C241 C246 C245 177.1(11) . . . . ?
O24 C26 C261 C262 -8.8(15) . . . . ?
C25 C26 C261 C262 172.3(10) . . . . ?
O24 C26 C261 C266 171.1(10) . . . . ?
C25 C26 C261 C266 -7.9(16) . . . . ?
C266 C261 C262 C263 -0.7(18) . . . . ?
C26 C261 C262 C263 179.2(11) . . . . ?
C261 C262 C263 C264 -0.2(20) . . . . ?
C262 C263 C264 C265 2.8(24) . . . . ?
C263 C264 C265 C266 -4.4(24) . . . . ?
C262 C261 C266 C265 -0.9(17) . . . . ?
C26 C261 C266 C265 179.3(11) . . . . ?
C264 C265 C266 C261 3.3(20) . . . . ?
C1 N1 C71 C76 -20.1(16) . . . . ?
C1 N1 C71 C72 162.4(10) . . . . ?
C76 C71 C72 C73 4.5(19) . . . . ?
N1 C71 C72 C73 -177.9(11) . . . . ?
C71 C72 C73 C74 -5.2(21) . . . . ?
C72 C73 C74 C75 3.4(22) . . . . ?
C73 C74 C75 C76 -0.9(22) . . . . ?
C72 C71 C76 C75 -2.0(18) . . . . ?
N1 C71 C76 C75 -179.4(10) . . . . ?
C74 C75 C76 C71 0.1(20) . . . . ?
C3 N3 C81 C82 149.5(11) . . . . ?
C3 N3 C81 C86 -29.4(17) . . . . ?
C86 C81 C82 C83 -3.9(18) . . . . ?
N3 C81 C82 C83 177.2(11) . . . . ?
C81 C82 C83 C84 3.3(21) . . . . ?
C82 C83 C84 C85 -2.2(25) . . . . ?
C83 C84 C85 C86 1.6(25) . . . . ?
C82 C81 C86 C85 3.3(18) . . . . ?
N3 C81 C86 C85 -177.9(11) . . . . ?
C84 C85 C86 C81 -2.1(20) . . . . ?
